data_7128996
loop_
_publ_author_name
'Singh, Hardeep'
'MacKay, Alyson'
'Sheibany, Nooshin'
'Chen, Fei'
'Mosser, Ma\"elle'
'Rouet, Pierre-\'Etienne'
'Rousseau, Fr\'ed\'eric'
'Askari, Mohammad S.'
'Ottenwaelder, Xavier'

_publ_section_title
;
 Intramolecular H-bond stabilization of a primary hydroxylamine in
 salen-type metal complexes.
;
_journal_issue 80
_journal_name_full 'Chemical communications (Cambridge, England)'
_journal_page_first 10403
_journal_page_last 10406
_journal_paper_doi 10.1039/d1cc03077a
_journal_volume 57
_journal_year 2021
_chemical_formula_moiety 'C15 H15 N3 O4 S Zn'
_chemical_formula_sum 'C15 H15 N3 O4 S Zn'
_chemical_formula_weight 398.73
_space_group_crystal_system orthorhombic
_space_group_IT_number 60
_space_group_name_Hall '-P 2n 2ab'
_space_group_name_H-M_alt 'P b c n'
_atom_sites_solution_hydrogens geom
_audit_creation_method SHELXL-2017/1
_audit_update_record
;
2021-06-07 deposited with the CCDC.	2021-08-02 downloaded from the CCDC.
;
_cell_angle_alpha 90
_cell_angle_beta 90
_cell_angle_gamma 90
_cell_formula_units_Z 8
_cell_length_a 15.0116(7)
_cell_length_b 15.0137(9)
_cell_length_c 13.9214(8)
_cell_measurement_reflns_used 6944
_cell_measurement_temperature 300(2)
_cell_measurement_theta_max 53.86
_cell_measurement_theta_min 3.18
_cell_volume 3137.6(3)
_computing_cell_refinement 'Bruker SAINT'
_computing_data_collection 'Bruker APEX2'
_computing_data_reduction 'Bruker SAINT'
_computing_molecular_graphics 'Bruker SHELXTL'
_computing_publication_material 'Bruker SHELXTL'
_computing_structure_refinement 'SHELXL-2017/1 (Sheldrick, 2017)'
_computing_structure_solution 'SHELXS-97 (Sheldrick 2008)'
_diffrn_ambient_temperature 300(2)
_diffrn_measured_fraction_theta_full 1.000
_diffrn_measured_fraction_theta_max 1.000
_diffrn_measurement_device_type 'Bruker APEX-II CCD'
_diffrn_measurement_method '\f and \w scans'
_diffrn_radiation_type CuK\a
_diffrn_radiation_wavelength 1.54178
_diffrn_reflns_av_R_equivalents 0.0995
_diffrn_reflns_av_unetI/netI 0.0445
_diffrn_reflns_Laue_measured_fraction_full 1.000
_diffrn_reflns_Laue_measured_fraction_max 1.000
_diffrn_reflns_limit_h_max 15
_diffrn_reflns_limit_h_min -15
_diffrn_reflns_limit_k_max 15
_diffrn_reflns_limit_k_min -15
_diffrn_reflns_limit_l_max 14
_diffrn_reflns_limit_l_min -14
_diffrn_reflns_number 39134
_diffrn_reflns_point_group_measured_fraction_full 1.000
_diffrn_reflns_point_group_measured_fraction_max 1.000
_diffrn_reflns_theta_full 54.049
_diffrn_reflns_theta_max 54.049
_diffrn_reflns_theta_min 2.943
_exptl_absorpt_coefficient_mu 3.660
_exptl_absorpt_correction_T_max 0.7507
_exptl_absorpt_correction_T_min 0.6498
_exptl_absorpt_correction_type multi-scan
_exptl_absorpt_process_details
; 
 SADABS 2016/2: Krause, L., Herbst-Irmer, R., Sheldrick G.M. & Stalke D., 
 J. Appl. Cryst. 48 (2015) 3-10 
;
_exptl_crystal_colour colourless
_exptl_crystal_density_diffrn 1.688
_exptl_crystal_description rhomb
_exptl_crystal_F_000 1632
_exptl_crystal_size_max 0.300
_exptl_crystal_size_mid 0.100
_exptl_crystal_size_min 0.100
_refine_diff_density_max 0.309
_refine_diff_density_min -0.801
_refine_diff_density_rms 0.107
_refine_ls_extinction_method none
_refine_ls_goodness_of_fit_ref 1.074
_refine_ls_hydrogen_treatment constr
_refine_ls_matrix_type full
_refine_ls_number_parameters 229
_refine_ls_number_reflns 1934
_refine_ls_number_restraints 37
_refine_ls_restrained_S_all 1.078
_refine_ls_R_factor_all 0.0592
_refine_ls_R_factor_gt 0.0500
_refine_ls_shift/su_max 0.000
_refine_ls_shift/su_mean 0.000
_refine_ls_structure_factor_coef Fsqd
_refine_ls_weighting_details 'w=1/[\s^2^(Fo^2^)+(0.0822P)^2^+5.6357P] where P=(Fo^2^+2Fc^2^)/3'
_refine_ls_weighting_scheme calc
_refine_ls_wR_factor_gt 0.1329
_refine_ls_wR_factor_ref 0.1396
_reflns_Friedel_coverage 0.000
_reflns_number_gt 1714
_reflns_number_total 1934
_reflns_threshold_expression 'I > 2\s(I)'
_cod_data_source_file d1cc03077a2.cif
_cod_data_source_block Hardeep3FEb_0m
_cod_depositor_comments 'Adding full bibliography for 7128990--7128999.cif.'
_cod_database_code 7128996
_shelx_shelxl_version_number 2017/1
_shelx_space_group_comment
; 
The symmetry employed for this shelxl refinement is uniquely defined 
by the following loop, which should always be used as a source of 
symmetry information in preference to the above space-group names. 
They are only intended as comments. 
;
_shelx_estimated_absorpt_t_min 0.406
_shelx_estimated_absorpt_t_max 0.711

loop_
_space_group_symop_operation_xyz
'x, y, z'
'-x+1/2, -y+1/2, z+1/2'
'x+1/2, -y+1/2, -z'
'-x, y, -z+1/2'
'-x, -y, -z'
'x-1/2, y-1/2, -z-1/2'
'-x-1/2, y-1/2, z'
'x, -y, z-1/2'

loop_
_atom_site_label
_atom_site_type_symbol
_atom_site_fract_x
_atom_site_fract_y
_atom_site_fract_z
_atom_site_U_iso_or_equiv
_atom_site_adp_type
_atom_site_occupancy
_atom_site_site_symmetry_order
_atom_site_calc_flag
_atom_site_refinement_flags_posn
_atom_site_refinement_flags_adp
_atom_site_refinement_flags_occupancy
_atom_site_disorder_assembly
_atom_site_disorder_group
Zn1 Zn 0.46780(8) 0.33038(7) 0.62900(7) 0.0474(4) Uani 1 1 d . . . . .
S1 S 0.35792(15) 0.15933(12) 0.64493(12) 0.0434(5) Uani 1 1 d . . . . .
O1 O 0.6335(3) 0.2456(3) 0.5881(4) 0.0496(13) Uani 1 1 d . . . . .
H1 H 0.641374 0.298995 0.597229 0.074 Uiso 1 1 calc DR U . . .
O2 O 0.5697(3) 0.3971(3) 0.6155(3) 0.0390(13) Uani 1 1 d D . . . .
O3 O 0.2675(5) 0.1297(5) 0.6295(4) 0.073(2) Uani 1 1 d . . . . .
O4 O 0.4045(4) 0.1191(3) 0.7248(3) 0.0552(15) Uani 1 1 d . . . . .
N1 N 0.5434(4) 0.2235(4) 0.6086(4) 0.0303(14) Uani 1 1 d . . . . .
H1N H 0.542718 0.188759 0.668211 0.036 Uiso 1 1 calc R U . . .
N2 N 0.3932(3) 0.4288(4) 0.6383(4) 0.0318(14) Uani 1 1 d . . . . .
N3 N 0.3638(4) 0.2627(4) 0.6485(4) 0.0417(15) Uani 1 1 d . . . . .
C1 C 0.5078(6) 0.1670(4) 0.5320(4) 0.0379(13) Uani 1 1 d . . . . .
C2 C 0.5573(7) 0.1470(5) 0.4516(5) 0.0563(17) Uani 1 1 d . . . . .
H2 H 0.613677 0.171283 0.442294 0.068 Uiso 1 1 calc R U . . .
C3 C 0.5186(10) 0.0872(6) 0.3827(6) 0.080(2) Uani 1 1 d . . . . .
H3 H 0.552100 0.069828 0.329706 0.096 Uiso 1 1 calc R U . . .
C4 C 0.4363(10) 0.0559(6) 0.3927(6) 0.078(2) Uani 1 1 d . . . . .
H4 H 0.412145 0.019514 0.345228 0.094 Uiso 1 1 calc R U . . .
C5 C 0.3869(7) 0.0765(5) 0.4718(6) 0.064(2) Uani 1 1 d . . . . .
H5 H 0.329789 0.053463 0.479133 0.077 Uiso 1 1 calc R U . . .
C6 C 0.4232(5) 0.1332(4) 0.5421(5) 0.0418(15) Uani 1 1 d . . . . .
C7A C 0.2899(11) 0.3216(12) 0.685(2) 0.042(6) Uani 0.55(5) 1 d . . P A 2
H7A H 0.232861 0.296564 0.666538 0.050 Uiso 0.55(5) 1 calc R U P A 2
H7B H 0.292096 0.323974 0.754634 0.050 Uiso 0.55(5) 1 calc R U P A 2
C7B C 0.2810(15) 0.3043(19) 0.625(4) 0.066(9) Uani 0.45(5) 1 d . . P A 1
H7C H 0.232782 0.280065 0.663300 0.079 Uiso 0.45(5) 1 calc R U P A 1
H7D H 0.266915 0.296381 0.557433 0.079 Uiso 0.45(5) 1 calc R U P A 1
C8 C 0.2972(6) 0.4053(5) 0.6491(6) 0.054(2) Uani 1 1 d . . . . .
H8A H 0.268436 0.447264 0.692051 0.065 Uiso 0.55(5) 1 calc R U P A 2
H8B H 0.267737 0.408552 0.587153 0.065 Uiso 0.55(5) 1 calc R U P A 2
H8C H 0.261726 0.442075 0.606417 0.065 Uiso 0.45(5) 1 calc R U P A 1
H8D H 0.278301 0.417178 0.714485 0.065 Uiso 0.45(5) 1 calc R U P A 1
C9 C 0.4164(6) 0.5103(5) 0.6332(5) 0.0381(19) Uani 1 1 d . . . . .
H9 H 0.371130 0.552550 0.634168 0.046 Uiso 1 1 calc R U . . .
C10 C 0.5060(5) 0.5429(4) 0.6263(5) 0.0346(18) Uani 1 1 d . . . . .
C11 C 0.5213(7) 0.6350(5) 0.6282(5) 0.056(2) Uani 1 1 d . . . . .
H11 H 0.472596 0.673174 0.630078 0.067 Uiso 1 1 calc R U . . .
C12 C 0.6036(8) 0.6703(6) 0.6274(6) 0.067(3) Uani 1 1 d . . . . .
H12 H 0.611309 0.731740 0.627316 0.080 Uiso 1 1 calc R U . . .
C13 C 0.6748(7) 0.6156(7) 0.6266(6) 0.063(3) Uani 1 1 d . . . . .
H13 H 0.732039 0.639156 0.629946 0.076 Uiso 1 1 calc R U . . .
C14 C 0.6625(6) 0.5217(6) 0.6208(5) 0.050(2) Uani 1 1 d . . . . .
H14 H 0.711993 0.484501 0.617506 0.060 Uiso 1 1 calc R U . . .
C15 C 0.5777(6) 0.4848(5) 0.6200(4) 0.0352(19) Uani 1 1 d . . . . .

loop_
_atom_site_aniso_label
_atom_site_aniso_U_11
_atom_site_aniso_U_22
_atom_site_aniso_U_33
_atom_site_aniso_U_23
_atom_site_aniso_U_13
_atom_site_aniso_U_12
Zn1 0.0405(8) 0.0435(7) 0.0583(6) -0.0025(4) 0.0014(5) -0.0015(4)
S1 0.0497(15) 0.0392(12) 0.0414(10) 0.0039(8) -0.0045(9) -0.0204(9)
O1 0.032(3) 0.043(3) 0.074(4) 0.001(3) 0.012(3) 0.007(2)
O2 0.028(3) 0.030(3) 0.059(3) 0.000(2) 0.002(2) -0.004(2)
O3 0.065(5) 0.079(5) 0.074(4) 0.005(3) -0.007(3) -0.049(4)
O4 0.087(5) 0.042(3) 0.036(3) 0.004(2) 0.004(3) -0.013(3)
N1 0.025(3) 0.030(3) 0.036(3) 0.004(2) 0.008(3) 0.003(3)
N2 0.018(4) 0.033(4) 0.044(3) 0.000(2) -0.002(2) 0.005(2)
N3 0.032(4) 0.033(3) 0.061(4) -0.003(3) 0.006(3) -0.003(3)
C1 0.061(3) 0.019(3) 0.034(3) 0.005(2) -0.001(3) 0.009(2)
C2 0.086(4) 0.046(4) 0.037(3) 0.005(3) 0.008(3) 0.021(3)
C3 0.138(6) 0.059(5) 0.043(4) -0.010(3) -0.002(4) 0.022(4)
C4 0.144(6) 0.046(5) 0.044(3) -0.014(3) -0.023(4) 0.008(4)
C5 0.110(5) 0.033(4) 0.048(3) -0.006(3) -0.026(3) -0.010(3)
C6 0.067(3) 0.025(3) 0.034(3) 0.000(2) -0.009(3) -0.002(3)
C7A 0.019(8) 0.055(11) 0.051(13) 0.016(9) -0.003(8) -0.005(7)
C7B 0.034(13) 0.083(18) 0.08(2) 0.012(16) -0.014(13) -0.006(12)
C8 0.042(5) 0.039(5) 0.081(6) -0.007(4) 0.004(4) 0.004(4)
C9 0.042(5) 0.028(5) 0.044(4) 0.002(3) 0.002(3) 0.014(4)
C10 0.038(5) 0.032(4) 0.034(4) 0.004(3) -0.008(3) 0.004(4)
C11 0.081(7) 0.034(4) 0.052(5) 0.002(3) -0.004(4) 0.005(5)
C12 0.102(10) 0.037(5) 0.061(6) 0.012(4) -0.005(5) -0.027(6)
C13 0.067(7) 0.072(7) 0.051(5) 0.013(4) -0.006(4) -0.042(6)
C14 0.045(6) 0.056(6) 0.049(4) 0.009(4) -0.007(4) -0.007(4)
C15 0.039(5) 0.040(5) 0.027(4) 0.006(3) -0.008(3) -0.020(4)

loop_
_atom_type_symbol
_atom_type_description
_atom_type_scat_dispersion_real
_atom_type_scat_dispersion_imag
_atom_type_scat_source
C C 0.0181 0.0091 'International Tables Vol C Tables 4.2.6.8 and 6.1.1.4'
H H 0.0000 0.0000 'International Tables Vol C Tables 4.2.6.8 and 6.1.1.4'
N N 0.0311 0.0180 'International Tables Vol C Tables 4.2.6.8 and 6.1.1.4'
Zn Zn -1.5491 0.6778 'International Tables Vol C Tables 4.2.6.8 and 6.1.1.4'
O O 0.0492 0.0322 'International Tables Vol C Tables 4.2.6.8 and 6.1.1.4'
S S 0.3331 0.5567 'International Tables Vol C Tables 4.2.6.8 and 6.1.1.4'

loop_
_geom_angle_atom_site_label_1
_geom_angle_atom_site_label_2
_geom_angle_atom_site_label_3
_geom_angle
_geom_angle_site_symmetry_1
_geom_angle_site_symmetry_3
_geom_angle_publ_flag
O2 Zn1 N2 94.3(2) . . ?
O2 Zn1 N3 177.6(2) . . ?
N2 Zn1 N3 85.3(3) . . ?
O2 Zn1 N1 87.1(2) . . ?
N2 Zn1 N1 175.4(2) . . ?
N3 Zn1 N1 93.3(2) . . ?
O3 S1 O4 116.2(3) . . ?
O3 S1 N3 111.4(4) . . ?
O4 S1 N3 111.4(3) . . ?
O3 S1 C6 109.2(4) . . ?
O4 S1 C6 105.1(3) . . ?
N3 S1 C6 102.4(3) . . ?
N1 O1 H1 109.5 . . ?
C15 O2 Zn1 127.8(5) . . ?
O1 N1 C1 109.6(5) . . ?
O1 N1 Zn1 112.6(4) . . ?
C1 N1 Zn1 111.4(4) . . ?
O1 N1 H1N 107.7 . . ?
C1 N1 H1N 107.7 . . ?
Zn1 N1 H1N 107.7 . . ?
C9 N2 C8 119.8(6) . . ?
C9 N2 Zn1 126.4(5) . . ?
C8 N2 Zn1 113.7(5) . . ?
C7B N3 S1 112.2(13) . . ?
C7A N3 S1 123.7(8) . . ?
C7B N3 Zn1 116.9(11) . . ?
C7A N3 Zn1 110.1(8) . . ?
S1 N3 Zn1 125.5(4) . . ?
C6 C1 C2 120.1(7) . . ?
C6 C1 N1 118.5(6) . . ?
C2 C1 N1 121.4(7) . . ?
C1 C2 C3 117.4(10) . . ?
C1 C2 H2 121.3 . . ?
C3 C2 H2 121.3 . . ?
C4 C3 C2 121.8(9) . . ?
C4 C3 H3 119.1 . . ?
C2 C3 H3 119.1 . . ?
C3 C4 C5 120.6(9) . . ?
C3 C4 H4 119.7 . . ?
C5 C4 H4 119.7 . . ?
C4 C5 C6 119.3(10) . . ?
C4 C5 H5 120.4 . . ?
C6 C5 H5 120.4 . . ?
C1 C6 C5 120.7(8) . . ?
C1 C6 S1 120.6(5) . . ?
C5 C6 S1 118.7(7) . . ?
C8 C7A N3 111.1(12) . . ?
C8 C7A H7A 109.4 . . ?
N3 C7A H7A 109.4 . . ?
C8 C7A H7B 109.4 . . ?
N3 C7A H7B 109.4 . . ?
H7A C7A H7B 108.0 . . ?
N3 C7B C8 104(2) . . ?
N3 C7B H7C 111.0 . . ?
C8 C7B H7C 111.0 . . ?
N3 C7B H7D 111.0 . . ?
C8 C7B H7D 111.0 . . ?
H7C C7B H7D 109.0 . . ?
C7A C8 N2 109.5(9) . . ?
N2 C8 C7B 110.8(11) . . ?
C7A C8 H8A 109.8 . . ?
N2 C8 H8A 109.8 . . ?
C7A C8 H8B 109.8 . . ?
N2 C8 H8B 109.8 . . ?
H8A C8 H8B 108.2 . . ?
N2 C8 H8C 109.5 . . ?
C7B C8 H8C 109.5 . . ?
N2 C8 H8D 109.5 . . ?
C7B C8 H8D 109.5 . . ?
H8C C8 H8D 108.1 . . ?
N2 C9 C10 126.0(7) . . ?
N2 C9 H9 117.0 . . ?
C10 C9 H9 117.0 . . ?
C15 C10 C11 119.6(8) . . ?
C15 C10 C9 121.1(6) . . ?
C11 C10 C9 119.3(7) . . ?
C12 C11 C10 122.6(9) . . ?
C12 C11 H11 118.7 . . ?
C10 C11 H11 118.7 . . ?
C11 C12 C13 119.2(9) . . ?
C11 C12 H12 120.4 . . ?
C13 C12 H12 120.4 . . ?
C12 C13 C14 120.0(10) . . ?
C12 C13 H13 120.0 . . ?
C14 C13 H13 120.0 . . ?
C15 C14 C13 120.9(9) . . ?
C15 C14 H14 119.5 . . ?
C13 C14 H14 119.5 . . ?
O2 C15 C10 123.8(7) . . ?
O2 C15 C14 118.7(8) . . ?
C10 C15 C14 117.4(7) . . ?

loop_
_geom_bond_atom_site_label_1
_geom_bond_atom_site_label_2
_geom_bond_distance
_geom_bond_site_symmetry_2
_geom_bond_publ_flag
Zn1 O2 1.837(5) . ?
Zn1 N2 1.859(5) . ?
Zn1 N3 1.882(6) . ?
Zn1 N1 1.985(6) . ?
S1 O3 1.445(6) . ?
S1 O4 1.446(5) . ?
S1 N3 1.556(6) . ?
S1 C6 1.779(8) . ?
O1 N1 1.423(7) . ?
O1 H1 0.8200 . ?
O2 C15 1.325(8) . ?
N1 C1 1.465(8) . ?
N1 H1N 0.9800 . ?
N2 C9 1.275(9) . ?
N2 C8 1.491(10) . ?
N3 C7B 1.43(2) . ?
N3 C7A 1.508(19) . ?
C1 C6 1.375(11) . ?
C1 C2 1.376(11) . ?
C2 C3 1.437(13) . ?
C2 H2 0.9300 . ?
C3 C4 1.330(17) . ?
C3 H3 0.9300 . ?
C4 C5 1.363(15) . ?
C4 H4 0.9300 . ?
C5 C6 1.406(10) . ?
C5 H5 0.9300 . ?
C7A C8 1.356(17) . ?
C7A H7A 0.9700 . ?
C7A H7B 0.9700 . ?
C7B C8 1.57(3) . ?
C7B H7C 0.9700 . ?
C7B H7D 0.9700 . ?
C8 H8A 0.9700 . ?
C8 H8B 0.9700 . ?
C8 H8C 0.9700 . ?
C8 H8D 0.9700 . ?
C9 C10 1.435(11) . ?
C9 H9 0.9300 . ?
C10 C15 1.388(11) . ?
C10 C11 1.402(10) . ?
C11 C12 1.344(14) . ?
C11 H11 0.9300 . ?
C12 C13 1.349(15) . ?
C12 H12 0.9300 . ?
C13 C14 1.424(12) . ?
C13 H13 0.9300 . ?
C14 C15 1.388(12) . ?
C14 H14 0.9300 . ?

loop_
_geom_hbond_atom_site_label_D
_geom_hbond_atom_site_label_H
_geom_hbond_atom_site_label_A
_geom_hbond_distance_DH
_geom_hbond_distance_HA
_geom_hbond_distance_DA
_geom_hbond_angle_DHA
_geom_hbond_site_symmetry_A
_geom_hbond_publ_flag
O1 H1 O2 0.82 1.84 2.497(7) 136.0 . yes
N1 H1N O4 0.98 2.45 3.069(7) 120.5 . yes
N1 H1N O4 0.98 1.98 2.906(7) 155.7 4_656 yes
